data_7130945
loop_
_publ_author_name
'Coles, Nathan Thomas'
'Groth, Lucie'
'Dettling, Lea'
'Frost, Daniel Sebastian'
'Rigo, Massimo'
'Neale, Samuel E.'
'Muller, Christian'

_publ_section_title
;
 Triple dehydrofluorination as a route to amidine-functionalized, aromatic
 phosphorus heterocycles
;
_journal_name_full 'Chemical Communications'
_journal_paper_doi 10.1039/D2CC05178H
_journal_year 2022
_chemical_formula_moiety 'C16 H15 F6 P Si'
_chemical_formula_sum 'C16 H15 F6 P Si'
_chemical_formula_weight 380.34
_space_group_crystal_system tetragonal
_space_group_IT_number 96
_space_group_name_Hall 'P 4nw 2abw'
_space_group_name_H-M_alt 'P 43 21 2'
_atom_sites_solution_hydrogens geom
_atom_sites_solution_primary dual
_audit_creation_date 2021-08-24
_audit_creation_method
;
Olex2 1.3
(compiled 2020.11.12 svn.r5f609507 for OlexSys, GUI svn.r6272)
;
_audit_update_record
;
2022-06-03 deposited with the CCDC.	2022-11-03 downloaded from the CCDC.
;
_cell_angle_alpha 90
_cell_angle_beta 90
_cell_angle_gamma 90
_cell_formula_units_Z 8
_cell_length_a 10.4653(2)
_cell_length_b 10.4653(2)
_cell_length_c 31.2709(11)
_cell_measurement_reflns_used 9899
_cell_measurement_temperature 100.0
_cell_measurement_theta_max 29.76
_cell_measurement_theta_min 2.34
_cell_volume 3424.87(15)
_computing_cell_refinement 'SAINT V8.40B (?, 2016)'
_computing_data_reduction 'SAINT V8.40B (?, 2016)'
_computing_molecular_graphics 'Olex2 1.3 (Dolomanov et al., 2009)'
_computing_publication_material 'Olex2 1.3 (Dolomanov et al., 2009)'
_computing_structure_refinement 'XL  (Sheldrick, 2008)'
_computing_structure_solution 'SHELXT 2018/2 (Sheldrick, 2018)'
_diffrn_ambient_temperature 100.0
_diffrn_measured_fraction_theta_full 0.999
_diffrn_measured_fraction_theta_max 1.000
_diffrn_measurement_device_type 'Bruker APEX-II CCD'
_diffrn_measurement_method '\f and \w scans'
_diffrn_radiation_type MoK\a
_diffrn_radiation_wavelength 0.71073
_diffrn_reflns_av_R_equivalents 0.0630
_diffrn_reflns_av_unetI/netI 0.0316
_diffrn_reflns_Laue_measured_fraction_full 0.999
_diffrn_reflns_Laue_measured_fraction_max 1.000
_diffrn_reflns_limit_h_max 14
_diffrn_reflns_limit_h_min -14
_diffrn_reflns_limit_k_max 14
_diffrn_reflns_limit_k_min -12
_diffrn_reflns_limit_l_max 44
_diffrn_reflns_limit_l_min -44
_diffrn_reflns_number 63344
_diffrn_reflns_point_group_measured_fraction_full 1.000
_diffrn_reflns_point_group_measured_fraction_max 1.000
_diffrn_reflns_theta_full 25.242
_diffrn_reflns_theta_max 30.517
_diffrn_reflns_theta_min 2.342
_exptl_absorpt_coefficient_mu 0.286
_exptl_absorpt_correction_T_max 0.9708
_exptl_absorpt_correction_T_min 0.9254
_exptl_absorpt_correction_type numerical
_exptl_absorpt_process_details
;
SADABS-2016/2 (Bruker,2016/2) was used for absorption correction.
wR2(int) was 0.0785 before and 0.0638 after correction.
The Ratio of minimum to maximum transmission is 0.9532.
The \l/2 correction factor is Not present.
;
_exptl_crystal_colour colourless
_exptl_crystal_colour_primary colourless
_exptl_crystal_density_diffrn 1.475
_exptl_crystal_description Block
_exptl_crystal_F_000 1552
_exptl_crystal_size_max 0.279
_exptl_crystal_size_mid 0.211
_exptl_crystal_size_min 0.164
_refine_diff_density_max 0.379
_refine_diff_density_min -0.224
_refine_diff_density_rms 0.055
_refine_ls_abs_structure_details
;
 Flack x determined using 1716 quotients [(I+)-(I-)]/[(I+)+(I-)]
 (Parsons, Flack and Wagner, Acta Cryst. B69 (2013) 249-259).
;
_refine_ls_abs_structure_Flack -0.04(3)
_refine_ls_extinction_method none
_refine_ls_goodness_of_fit_ref 1.080
_refine_ls_hydrogen_treatment constr
_refine_ls_matrix_type full
_refine_ls_number_parameters 220
_refine_ls_number_reflns 5224
_refine_ls_number_restraints 0
_refine_ls_restrained_S_all 1.080
_refine_ls_R_factor_all 0.0487
_refine_ls_R_factor_gt 0.0349
_refine_ls_shift/su_max 0.001
_refine_ls_shift/su_mean 0.000
_refine_ls_structure_factor_coef Fsqd
_refine_ls_weighting_details 'w=1/[\s^2^(Fo^2^)+(0.0335P)^2^+1.5088P] where P=(Fo^2^+2Fc^2^)/3'
_refine_ls_weighting_scheme calc
_refine_ls_wR_factor_gt 0.0774
_refine_ls_wR_factor_ref 0.0863
_reflns_Friedel_coverage 0.695
_reflns_Friedel_fraction_full 1.000
_reflns_Friedel_fraction_max 1.000
_reflns_number_gt 4533
_reflns_number_total 5224
_reflns_threshold_expression 'I > 2\s(I)'
_cod_data_source_file d2cc05178h2.cif
_cod_data_source_block ntc-013
_cod_original_cell_volume 3424.87(18)
_cod_database_code 7130945
_shelx_shelxl_version_number 2018/3
_shelx_space_group_comment
;
The symmetry employed for this shelxl refinement is uniquely defined
by the following loop, which should always be used as a source of
symmetry information in preference to the above space-group names.
They are only intended as comments.
;
_shelx_estimated_absorpt_t_max 0.955
_shelx_estimated_absorpt_t_min 0.925
_olex2_refinement_description
;
1. Fixed Uiso
 At 1.2 times of:
  All C(H) groups
 At 1.5 times of:
  All C(H,H,H) groups
2.a Aromatic/amide H refined with riding coordinates:
 C3(H3), C7(H7), C8(H8), C9(H9), C10(H10), C11(H11)
2.b Idealised Me refined as rotating group:
 C14(H14A,H14B,H14C), C15(H15A,H15B,H15C), C16(H16A,H16B,H16C)
;
_olex2_submission_special_instructions 'No special instructions were received'

loop_
_space_group_symop_operation_xyz
'x, y, z'
'-x, -y, z+1/2'
'-y+1/2, x+1/2, z+3/4'
'y+1/2, -x+1/2, z+1/4'
'-x+1/2, y+1/2, -z+3/4'
'x+1/2, -y+1/2, -z+1/4'
'y, x, -z'
'-y, -x, -z+1/2'

loop_
_atom_site_label
_atom_site_type_symbol
_atom_site_fract_x
_atom_site_fract_y
_atom_site_fract_z
_atom_site_U_iso_or_equiv
_atom_site_adp_type
_atom_site_occupancy
_atom_site_site_symmetry_order
_atom_site_calc_flag
_atom_site_refinement_flags_posn
_atom_site_refinement_flags_adp
_atom_site_refinement_flags_occupancy
_atom_site_disorder_assembly
_atom_site_disorder_group
P1 P 0.38226(6) 0.86722(6) 0.44646(2) 0.01894(13) Uani 1 1 d . . . . .
Si1 Si 0.44533(6) 0.62711(6) 0.39496(2) 0.01666(13) Uani 1 1 d . . . . .
F1 F 0.36870(17) 1.09190(15) 0.53306(5) 0.0316(4) Uani 1 1 d . . . . .
F2 F 0.25357(16) 1.07712(17) 0.47669(5) 0.0347(4) Uani 1 1 d . . . . .
F3 F 0.40712(18) 1.21173(15) 0.47828(5) 0.0346(4) Uani 1 1 d . . . . .
F4 F 0.60936(18) 1.15674(16) 0.53006(5) 0.0359(4) Uani 1 1 d . . . . .
F5 F 0.6735(2) 1.20983(17) 0.46727(6) 0.0424(5) Uani 1 1 d . . . . .
F6 F 0.78522(17) 1.08257(18) 0.50580(7) 0.0450(5) Uani 1 1 d . . . . .
C1 C 0.5042(2) 0.7661(2) 0.42975(7) 0.0156(4) Uani 1 1 d . . . . .
C2 C 0.6332(2) 0.7914(2) 0.43869(7) 0.0163(4) Uani 1 1 d . . . . .
C3 C 0.6752(2) 0.9033(2) 0.45954(7) 0.0195(5) Uani 1 1 d . . . . .
H3 H 0.764682 0.914317 0.463183 0.023 Uiso 1 1 calc R U . . .
C4 C 0.5951(2) 0.9988(2) 0.47515(7) 0.0196(5) Uani 1 1 d . . . . .
C5 C 0.4623(2) 0.9917(2) 0.47202(7) 0.0189(5) Uani 1 1 d . . . . .
C6 C 0.7357(2) 0.7005(2) 0.42545(7) 0.0168(4) Uani 1 1 d . . . . .
C7 C 0.7387(2) 0.5763(2) 0.44188(8) 0.0192(4) Uani 1 1 d . . . . .
H7 H 0.676114 0.549994 0.462030 0.023 Uiso 1 1 calc R U . . .
C8 C 0.8330(2) 0.4913(2) 0.42887(8) 0.0222(5) Uani 1 1 d . . . . .
H8 H 0.834742 0.407002 0.440159 0.027 Uiso 1 1 calc R U . . .
C9 C 0.9245(2) 0.5292(3) 0.39942(8) 0.0245(5) Uani 1 1 d . . . . .
H9 H 0.988207 0.470506 0.390280 0.029 Uiso 1 1 calc R U . . .
C10 C 0.9232(2) 0.6527(3) 0.38329(8) 0.0239(5) Uani 1 1 d . . . . .
H10 H 0.986402 0.678753 0.363312 0.029 Uiso 1 1 calc R U . . .
C11 C 0.8294(2) 0.7382(2) 0.39636(8) 0.0205(5) Uani 1 1 d . . . . .
H11 H 0.829139 0.822898 0.385407 0.025 Uiso 1 1 calc R U . . .
C12 C 0.6654(3) 1.1118(3) 0.49494(9) 0.0280(6) Uani 1 1 d . . . . .
C13 C 0.3739(3) 1.0935(2) 0.49018(8) 0.0248(5) Uani 1 1 d . . . . .
C14 C 0.4298(3) 0.4757(2) 0.42623(9) 0.0263(5) Uani 1 1 d . . . . .
H14A H 0.514675 0.438336 0.430644 0.039 Uiso 1 1 calc R U . . .
H14B H 0.376090 0.415258 0.410438 0.039 Uiso 1 1 calc R U . . .
H14C H 0.390596 0.494127 0.454013 0.039 Uiso 1 1 calc R U . . .
C15 C 0.5508(2) 0.6049(3) 0.34721(8) 0.0238(5) Uani 1 1 d . . . . .
H15A H 0.562046 0.686995 0.332611 0.036 Uiso 1 1 calc R U . . .
H15B H 0.511418 0.543492 0.327561 0.036 Uiso 1 1 calc R U . . .
H15C H 0.634265 0.572553 0.356444 0.036 Uiso 1 1 calc R U . . .
C16 C 0.2839(2) 0.6718(3) 0.37450(8) 0.0248(5) Uani 1 1 d . . . . .
H16A H 0.227155 0.690098 0.398658 0.037 Uiso 1 1 calc R U . . .
H16B H 0.248795 0.600871 0.357733 0.037 Uiso 1 1 calc R U . . .
H16C H 0.291005 0.747790 0.356354 0.037 Uiso 1 1 calc R U . . .

loop_
_atom_site_aniso_label
_atom_site_aniso_U_11
_atom_site_aniso_U_22
_atom_site_aniso_U_33
_atom_site_aniso_U_23
_atom_site_aniso_U_13
_atom_site_aniso_U_12
P1 0.0176(3) 0.0162(3) 0.0230(3) -0.0004(2) 0.0045(2) 0.0021(2)
Si1 0.0157(3) 0.0149(3) 0.0194(3) -0.0007(2) -0.0001(2) -0.0002(2)
F1 0.0441(10) 0.0312(8) 0.0196(7) -0.0004(6) 0.0092(7) 0.0138(7)
F2 0.0306(9) 0.0348(9) 0.0388(9) -0.0060(7) 0.0037(7) 0.0148(7)
F3 0.0543(11) 0.0171(7) 0.0323(8) 0.0037(6) 0.0100(8) 0.0102(7)
F4 0.0500(11) 0.0303(9) 0.0274(8) -0.0124(7) 0.0060(7) -0.0067(8)
F5 0.0643(13) 0.0238(9) 0.0390(10) -0.0007(7) 0.0062(9) -0.0173(8)
F6 0.0335(10) 0.0390(10) 0.0624(12) -0.0240(9) -0.0096(9) -0.0036(8)
C1 0.0178(11) 0.0119(10) 0.0171(10) 0.0019(8) 0.0034(8) 0.0009(8)
C2 0.0174(10) 0.0141(10) 0.0174(10) 0.0013(8) 0.0019(8) 0.0002(8)
C3 0.0210(11) 0.0177(11) 0.0200(11) -0.0007(8) 0.0045(9) -0.0008(9)
C4 0.0254(12) 0.0156(11) 0.0177(10) -0.0003(8) 0.0016(9) -0.0019(9)
C5 0.0243(12) 0.0141(10) 0.0184(10) 0.0012(8) 0.0036(9) 0.0032(9)
C6 0.0144(10) 0.0172(11) 0.0188(10) -0.0029(8) -0.0007(8) 0.0000(8)
C7 0.0190(11) 0.0202(11) 0.0183(10) -0.0011(9) -0.0020(9) 0.0006(9)
C8 0.0243(12) 0.0194(12) 0.0229(12) -0.0010(9) -0.0055(9) 0.0044(9)
C9 0.0197(12) 0.0282(13) 0.0254(12) -0.0078(10) -0.0036(10) 0.0085(10)
C10 0.0171(11) 0.0299(14) 0.0248(12) -0.0041(10) 0.0015(9) 0.0008(9)
C11 0.0174(11) 0.0207(12) 0.0234(11) -0.0018(9) 0.0003(9) -0.0001(9)
C12 0.0339(14) 0.0221(13) 0.0281(13) -0.0070(10) 0.0033(11) -0.0037(11)
C13 0.0316(13) 0.0202(11) 0.0225(11) 0.0003(9) 0.0060(10) 0.0071(10)
C14 0.0248(13) 0.0173(12) 0.0368(14) 0.0034(10) -0.0004(11) -0.0038(10)
C15 0.0230(12) 0.0262(13) 0.0223(12) -0.0049(9) 0.0020(9) 0.0013(10)
C16 0.0196(12) 0.0312(14) 0.0236(12) -0.0010(10) -0.0021(10) 0.0014(10)

loop_
_atom_type_symbol
_atom_type_description
_atom_type_scat_dispersion_real
_atom_type_scat_dispersion_imag
_atom_type_scat_source
C C 0.0033 0.0016 'International Tables Vol C Tables 4.2.6.8 and 6.1.1.4'
H H 0.0000 0.0000 'International Tables Vol C Tables 4.2.6.8 and 6.1.1.4'
F F 0.0171 0.0103 'International Tables Vol C Tables 4.2.6.8 and 6.1.1.4'
P P 0.1023 0.0942 'International Tables Vol C Tables 4.2.6.8 and 6.1.1.4'
Si Si 0.0817 0.0704 'International Tables Vol C Tables 4.2.6.8 and 6.1.1.4'

loop_
_exptl_crystal_face_index_h
_exptl_crystal_face_index_k
_exptl_crystal_face_index_l
_exptl_crystal_face_perp_dist
-1.00 5.00 -1.00 0.0700
0.00 5.00 -4.00 0.0820
2.00 -1.00 -4.00 0.1220
1.00 -3.00 0.00 0.1180
-1.00 -1.00 3.00 0.0850
-5.00 -5.00 -2.00 0.0510
-1.00 2.00 -3.00 0.0510
3.00 0.00 4.00 0.1390
3.00 -1.00 5.00 0.1320
1.00 -2.00 -2.00 0.1120
-1.00 -1.00 4.00 0.0890
2.00 0.00 -3.00 0.1110
-1.00 -2.00 3.00 0.0880
1.00 1.00 9.00 0.0810
-1.00 -1.00 -9.00 0.0720
0.00 0.00 1.00 0.0820
0.00 0.00 -1.00 0.0820

loop_
_geom_angle_atom_site_label_1
_geom_angle_atom_site_label_2
_geom_angle_atom_site_label_3
_geom_angle
_geom_angle_site_symmetry_1
_geom_angle_site_symmetry_3
_geom_angle_publ_flag
C1 P1 C5 103.89(11) . . ?
C14 Si1 C1 111.96(11) . . ?
C14 Si1 C15 111.30(12) . . ?
C15 Si1 C1 110.92(11) . . ?
C16 Si1 C1 107.19(11) . . ?
C16 Si1 C14 108.25(12) . . ?
C16 Si1 C15 106.95(12) . . ?
P1 C1 Si1 113.34(12) . . ?
C2 C1 P1 122.09(17) . . ?
C2 C1 Si1 124.41(17) . . ?
C1 C2 C3 123.3(2) . . ?
C1 C2 C6 121.1(2) . . ?
C3 C2 C6 115.6(2) . . ?
C2 C3 H3 117.6 . . ?
C4 C3 C2 124.7(2) . . ?
C4 C3 H3 117.6 . . ?
C3 C4 C5 122.5(2) . . ?
C3 C4 C12 114.1(2) . . ?
C5 C4 C12 123.4(2) . . ?
C4 C5 P1 123.42(18) . . ?
C4 C5 C13 122.8(2) . . ?
C13 C5 P1 113.74(18) . . ?
C7 C6 C2 120.4(2) . . ?
C11 C6 C2 120.4(2) . . ?
C11 C6 C7 119.2(2) . . ?
C6 C7 H7 119.9 . . ?
C8 C7 C6 120.3(2) . . ?
C8 C7 H7 119.9 . . ?
C7 C8 H8 119.9 . . ?
C9 C8 C7 120.1(2) . . ?
C9 C8 H8 119.9 . . ?
C8 C9 H9 120.0 . . ?
C8 C9 C10 120.1(2) . . ?
C10 C9 H9 120.0 . . ?
C9 C10 H10 120.0 . . ?
C9 C10 C11 120.0(2) . . ?
C11 C10 H10 120.0 . . ?
C6 C11 H11 119.8 . . ?
C10 C11 C6 120.4(2) . . ?
C10 C11 H11 119.8 . . ?
F4 C12 F5 106.8(2) . . ?
F4 C12 F6 106.6(2) . . ?
F4 C12 C4 113.4(2) . . ?
F5 C12 C4 111.2(2) . . ?
F6 C12 F5 106.2(2) . . ?
F6 C12 C4 112.3(2) . . ?
F1 C13 C5 112.9(2) . . ?
F2 C13 F1 106.0(2) . . ?
F2 C13 C5 111.4(2) . . ?
F3 C13 F1 107.5(2) . . ?
F3 C13 F2 106.0(2) . . ?
F3 C13 C5 112.7(2) . . ?
Si1 C14 H14A 109.5 . . ?
Si1 C14 H14B 109.5 . . ?
Si1 C14 H14C 109.5 . . ?
H14A C14 H14B 109.5 . . ?
H14A C14 H14C 109.5 . . ?
H14B C14 H14C 109.5 . . ?
Si1 C15 H15A 109.5 . . ?
Si1 C15 H15B 109.5 . . ?
Si1 C15 H15C 109.5 . . ?
H15A C15 H15B 109.5 . . ?
H15A C15 H15C 109.5 . . ?
H15B C15 H15C 109.5 . . ?
Si1 C16 H16A 109.5 . . ?
Si1 C16 H16B 109.5 . . ?
Si1 C16 H16C 109.5 . . ?
H16A C16 H16B 109.5 . . ?
H16A C16 H16C 109.5 . . ?
H16B C16 H16C 109.5 . . ?

loop_
_geom_bond_atom_site_label_1
_geom_bond_atom_site_label_2
_geom_bond_distance
_geom_bond_site_symmetry_2
_geom_bond_publ_flag
P1 C1 1.739(2) . ?
P1 C5 1.743(2) . ?
Si1 C1 1.918(2) . ?
Si1 C14 1.869(3) . ?
Si1 C15 1.872(2) . ?
Si1 C16 1.866(3) . ?
F1 C13 1.342(3) . ?
F2 C13 1.339(3) . ?
F3 C13 1.338(3) . ?
F4 C12 1.331(3) . ?
F5 C12 1.345(3) . ?
F6 C12 1.335(3) . ?
C1 C2 1.403(3) . ?
C2 C3 1.411(3) . ?
C2 C6 1.492(3) . ?
C3 H3 0.9500 . ?
C3 C4 1.393(3) . ?
C4 C5 1.396(3) . ?
C4 C12 1.524(3) . ?
C5 C13 1.521(3) . ?
C6 C7 1.398(3) . ?
C6 C11 1.395(3) . ?
C7 H7 0.9500 . ?
C7 C8 1.390(3) . ?
C8 H8 0.9500 . ?
C8 C9 1.387(4) . ?
C9 H9 0.9500 . ?
C9 C10 1.388(4) . ?
C10 H10 0.9500 . ?
C10 C11 1.390(3) . ?
C11 H11 0.9500 . ?
C14 H14A 0.9800 . ?
C14 H14B 0.9800 . ?
C14 H14C 0.9800 . ?
C15 H15A 0.9800 . ?
C15 H15B 0.9800 . ?
C15 H15C 0.9800 . ?
C16 H16A 0.9800 . ?
C16 H16B 0.9800 . ?
C16 H16C 0.9800 . ?

loop_
_geom_torsion_atom_site_label_1
_geom_torsion_atom_site_label_2
_geom_torsion_atom_site_label_3
_geom_torsion_atom_site_label_4
_geom_torsion
_geom_torsion_site_symmetry_1
_geom_torsion_site_symmetry_2
_geom_torsion_site_symmetry_3
_geom_torsion_site_symmetry_4
_geom_torsion_publ_flag
P1 C1 C2 C3 -3.8(3) . . . . ?
P1 C1 C2 C6 177.63(17) . . . . ?
P1 C5 C13 F1 108.9(2) . . . . ?
P1 C5 C13 F2 -10.2(3) . . . . ?
P1 C5 C13 F3 -129.1(2) . . . . ?
Si1 C1 C2 C3 171.28(17) . . . . ?
Si1 C1 C2 C6 -7.3(3) . . . . ?
C1 P1 C5 C4 1.5(2) . . . . ?
C1 P1 C5 C13 -179.34(17) . . . . ?
C1 C2 C3 C4 2.7(4) . . . . ?
C1 C2 C6 C7 -62.4(3) . . . . ?
C1 C2 C6 C11 117.2(3) . . . . ?
C2 C3 C4 C5 0.8(4) . . . . ?
C2 C3 C4 C12 -178.0(2) . . . . ?
C2 C6 C7 C8 178.8(2) . . . . ?
C2 C6 C11 C10 -178.5(2) . . . . ?
C3 C2 C6 C7 118.9(2) . . . . ?
C3 C2 C6 C11 -61.4(3) . . . . ?
C3 C4 C5 P1 -2.8(3) . . . . ?
C3 C4 C5 C13 178.1(2) . . . . ?
C3 C4 C12 F4 -140.5(2) . . . . ?
C3 C4 C12 F5 99.2(3) . . . . ?
C3 C4 C12 F6 -19.6(3) . . . . ?
C4 C5 C13 F1 -72.0(3) . . . . ?
C4 C5 C13 F2 169.0(2) . . . . ?
C4 C5 C13 F3 50.0(3) . . . . ?
C5 P1 C1 Si1 -173.90(12) . . . . ?
C5 P1 C1 C2 1.7(2) . . . . ?
C5 C4 C12 F4 40.7(4) . . . . ?
C5 C4 C12 F5 -79.6(3) . . . . ?
C5 C4 C12 F6 161.6(2) . . . . ?
C6 C2 C3 C4 -178.7(2) . . . . ?
C6 C7 C8 C9 -0.1(4) . . . . ?
C7 C6 C11 C10 1.2(4) . . . . ?
C7 C8 C9 C10 0.8(4) . . . . ?
C8 C9 C10 C11 -0.6(4) . . . . ?
C9 C10 C11 C6 -0.4(4) . . . . ?
C11 C6 C7 C8 -0.9(3) . . . . ?
C12 C4 C5 P1 175.89(19) . . . . ?
C12 C4 C5 C13 -3.2(4) . . . . ?
